data_7023173
loop_
_publ_author_name
'Bortoluzzi, Marco'
'Marchetti, Fabio'
'Pampaloni, Guido'
'Pucino, Margherita'
'Zacchini, Stefano'

_publ_section_title
;
 Coordination complexes of NbX5 (X = F, Cl) with (N,O)- and (O,O)-donor
 ligands and the first X-ray characterization of a neutral NbF5 adduct.
;
_journal_issue 36
_journal_name_full 'Dalton transactions (Cambridge, England : 2003)'
_journal_page_first 13054
_journal_page_last 13064
_journal_paper_doi 10.1039/c3dt50930c
_journal_volume 42
_journal_year 2013
_chemical_formula_sum 'C19 H23 F5 N Nb O'
_chemical_formula_weight 469.29
_chemical_name_systematic
;
?
;
_space_group_IT_number 14
_symmetry_cell_setting monoclinic
_symmetry_space_group_name_Hall '-P 2ybc'
_symmetry_space_group_name_H-M 'P 1 21/c 1'
_atom_sites_solution_hydrogens geom
_atom_sites_solution_primary direct
_atom_sites_solution_secondary difmap
_audit_creation_method SHELXL-97
_cell_angle_alpha 90.00
_cell_angle_beta 97.5150(10)
_cell_angle_gamma 90.00
_cell_formula_units_Z 4
_cell_length_a 9.3116(8)
_cell_length_b 13.8688(11)
_cell_length_c 15.2590(12)
_cell_measurement_reflns_used 9986
_cell_measurement_temperature 100(2)
_cell_measurement_theta_max 28.5205
_cell_measurement_theta_min 2.206
_cell_volume 1953.6(3)
_computing_cell_refinement 'APEX2 (Bruker AXS, 2006)'
_computing_data_collection 'APEX2 (Bruker AXS, 2006)'
_computing_data_reduction 'SAINT (Bruker AXS, 2004)'
_computing_molecular_graphics 'ORTEPII (Johnson, 1996)'
_computing_publication_material 'XCIF (Bruker AXS, 2001)'
_computing_structure_refinement 'SHELXL-97 (Sheldrick, 1997)'
_computing_structure_solution 'SHELXS-97 (Sheldrick, 1990)'
_diffrn_ambient_temperature 100(2)
_diffrn_measured_fraction_theta_full 0.998
_diffrn_measured_fraction_theta_max 0.998
_diffrn_measurement_device_type 'CCD area detector'
_diffrn_measurement_method 'phi and omega scans'
_diffrn_radiation_monochromator graphite
_diffrn_radiation_source 'fine-focus sealed tube'
_diffrn_radiation_type MoK\a
_diffrn_radiation_wavelength 0.71073
_diffrn_reflns_av_R_equivalents 0.0238
_diffrn_reflns_av_sigmaI/netI 0.0204
_diffrn_reflns_limit_h_max 11
_diffrn_reflns_limit_h_min -11
_diffrn_reflns_limit_k_max 17
_diffrn_reflns_limit_k_min -17
_diffrn_reflns_limit_l_max 19
_diffrn_reflns_limit_l_min -19
_diffrn_reflns_number 18448
_diffrn_reflns_theta_full 27.00
_diffrn_reflns_theta_max 27.00
_diffrn_reflns_theta_min 1.99
_exptl_absorpt_coefficient_mu 0.670
_exptl_absorpt_correction_T_max 0.9062
_exptl_absorpt_correction_T_min 0.8721
_exptl_absorpt_correction_type empirical
_exptl_absorpt_process_details
;
Data were corrected for Lorentz polarization and absorption
effects (empirical absorption correction SADABS).
R(int) = 0.1003 (selected reflections only, before parameter refinement)
R(int) = 0.0392 (selected reflections only, after parameter refinement)
;
_exptl_crystal_colour yellow
_exptl_crystal_density_diffrn 1.596
_exptl_crystal_density_method 'not measured'
_exptl_crystal_description prism
_exptl_crystal_F_000 952
_exptl_crystal_size_max 0.21
_exptl_crystal_size_mid 0.18
_exptl_crystal_size_min 0.15
_refine_diff_density_max 0.396
_refine_diff_density_min -0.387
_refine_diff_density_rms 0.056
_refine_ls_extinction_method none
_refine_ls_goodness_of_fit_ref 1.059
_refine_ls_hydrogen_treatment mixed
_refine_ls_matrix_type full
_refine_ls_number_parameters 251
_refine_ls_number_reflns 4262
_refine_ls_number_restraints 1
_refine_ls_restrained_S_all 1.059
_refine_ls_R_factor_all 0.0245
_refine_ls_R_factor_gt 0.0220
_refine_ls_shift/su_max 0.001
_refine_ls_shift/su_mean 0.000
_refine_ls_structure_factor_coef Fsqd
_refine_ls_weighting_details 'calc w=1/[\s^2^(Fo^2^)+(0.0190P)^2^+1.5847P] where P=(Fo^2^+2Fc^2^)/3'
_refine_ls_weighting_scheme calc
_refine_ls_wR_factor_gt 0.0524
_refine_ls_wR_factor_ref 0.0534
_reflns_number_gt 3954
_reflns_number_total 4262
_reflns_threshold_expression >2sigma(I)
_cod_data_source_file c3dt50930c.txt
_cod_data_source_block p21c
_cod_original_sg_symbol_H-M P2(1)/c
_cod_database_code 7023173

loop_
_symmetry_equiv_pos_as_xyz
'x, y, z'
'-x, y+1/2, -z+1/2'
'-x, -y, -z'
'x, -y-1/2, z-1/2'

loop_
_atom_site_label
_atom_site_type_symbol
_atom_site_fract_x
_atom_site_fract_y
_atom_site_fract_z
_atom_site_U_iso_or_equiv
_atom_site_adp_type
_atom_site_occupancy
_atom_site_symmetry_multiplicity
_atom_site_calc_flag
_atom_site_refinement_flags
C1 C 0.71651(17) 0.10634(12) 0.28600(11) 0.0148(3) Uani 1 1 d .
C2 C 0.78769(18) 0.18163(12) 0.24803(11) 0.0157(3) Uani 1 1 d .
C3 C 0.91313(18) 0.21788(12) 0.29721(12) 0.0191(3) Uani 1 1 d .
H3 H 0.9643 0.2691 0.2740 0.023 Uiso 1 1 calc R
C4 C 0.96386(18) 0.17999(13) 0.37948(12) 0.0205(4) Uani 1 1 d .
H4 H 1.0489 0.2058 0.4123 0.025 Uiso 1 1 calc R
C5 C 0.89117(18) 0.10470(13) 0.41407(12) 0.0188(3) Uani 1 1 d .
H5 H 0.9281 0.0792 0.4703 0.023 Uiso 1 1 calc R
C6 C 0.76483(17) 0.06537(12) 0.36828(11) 0.0163(3) Uani 1 1 d .
C7 C 0.33225(17) 0.03203(12) 0.20012(11) 0.0161(3) Uani 1 1 d .
C8 C 0.33932(17) -0.04680(12) 0.14184(11) 0.0155(3) Uani 1 1 d .
C9 C 0.21279(18) -0.08480(13) 0.09616(12) 0.0197(4) Uani 1 1 d .
H9 H 0.2175 -0.1365 0.0558 0.024 Uiso 1 1 calc R
C10 C 0.07977(19) -0.04674(13) 0.10989(13) 0.0236(4) Uani 1 1 d .
H10 H -0.0064 -0.0724 0.0782 0.028 Uiso 1 1 calc R
C11 C 0.07041(19) 0.02816(14) 0.16916(14) 0.0263(4) Uani 1 1 d .
H11 H -0.0216 0.0524 0.1789 0.032 Uiso 1 1 calc R
C12 C 0.19538(18) 0.06730(13) 0.21401(13) 0.0223(4) Uani 1 1 d .
H12 H 0.1888 0.1185 0.2546 0.027 Uiso 1 1 calc R
C13 C 0.45805(17) 0.07705(12) 0.24782(11) 0.0157(3) Uani 1 1 d .
H13 H 0.4424 0.1200 0.2941 0.019 Uiso 1 1 calc R
C14 C 0.69592(18) -0.02341(12) 0.40336(12) 0.0192(4) Uani 1 1 d .
H14 H 0.5930 -0.0266 0.3749 0.023 Uiso 1 1 calc R
C15 C 0.6957(2) -0.02163(14) 0.50391(12) 0.0256(4) Uani 1 1 d .
H15A H 0.7956 -0.0247 0.5334 0.038 Uiso 1 1 calc R
H15B H 0.6412 -0.0772 0.5217 0.038 Uiso 1 1 calc R
H15C H 0.6501 0.0381 0.5208 0.038 Uiso 1 1 calc R
C16 C 0.7746(2) -0.11313(13) 0.37535(13) 0.0267(4) Uani 1 1 d .
H16A H 0.7681 -0.1150 0.3108 0.040 Uiso 1 1 calc R
H16B H 0.7294 -0.1711 0.3963 0.040 Uiso 1 1 calc R
H16C H 0.8767 -0.1106 0.4011 0.040 Uiso 1 1 calc R
C17 C 0.72725(18) 0.22203(12) 0.15835(11) 0.0182(3) Uani 1 1 d .
H17 H 0.6842 0.1672 0.1213 0.022 Uiso 1 1 calc R
C18 C 0.6052(2) 0.29439(13) 0.16771(12) 0.0246(4) Uani 1 1 d .
H18A H 0.5323 0.2640 0.1995 0.037 Uiso 1 1 calc R
H18B H 0.5600 0.3143 0.1089 0.037 Uiso 1 1 calc R
H18C H 0.6454 0.3510 0.2007 0.037 Uiso 1 1 calc R
C19 C 0.8418(2) 0.26923(14) 0.10925(13) 0.0270(4) Uani 1 1 d .
H19A H 0.8778 0.3279 0.1405 0.041 Uiso 1 1 calc R
H19B H 0.7987 0.2858 0.0491 0.041 Uiso 1 1 calc R
H19C H 0.9223 0.2242 0.1067 0.041 Uiso 1 1 calc R
F1 F 0.73263(10) -0.04587(7) 0.10981(7) 0.0226(2) Uani 1 1 d .
F2 F 0.69257(13) -0.22044(8) 0.17649(7) 0.0305(3) Uani 1 1 d .
F3 F 0.75384(12) -0.20185(9) 0.01083(7) 0.0307(3) Uani 1 1 d .
F4 F 0.48864(12) -0.26286(7) 0.05099(7) 0.0288(3) Uani 1 1 d .
F5 F 0.52518(11) -0.09806(7) -0.03380(7) 0.0216(2) Uani 1 1 d .
N1 N 0.59036(14) 0.06441(10) 0.23339(9) 0.0145(3) Uani 1 1 d D
H1 H 0.608(2) 0.0291(13) 0.1919(11) 0.017 Uiso 1 1 d D
Nb1 Nb 0.608785(15) -0.153133(10) 0.073793(10) 0.01436(5) Uani 1 1 d .
O1 O 0.46786(12) -0.08753(8) 0.13335(8) 0.0171(2) Uani 1 1 d .

loop_
_atom_site_aniso_label
_atom_site_aniso_U_11
_atom_site_aniso_U_22
_atom_site_aniso_U_33
_atom_site_aniso_U_23
_atom_site_aniso_U_13
_atom_site_aniso_U_12
C1 0.0110(7) 0.0147(8) 0.0183(8) -0.0052(6) 0.0006(6) 0.0004(6)
C2 0.0157(8) 0.0145(8) 0.0174(8) -0.0033(6) 0.0034(6) 0.0013(6)
C3 0.0175(8) 0.0166(8) 0.0239(9) -0.0036(7) 0.0053(7) -0.0033(6)
C4 0.0145(8) 0.0213(9) 0.0247(9) -0.0059(7) -0.0006(7) -0.0027(6)
C5 0.0167(8) 0.0203(8) 0.0184(9) -0.0007(7) -0.0014(7) 0.0023(6)
C6 0.0141(7) 0.0148(8) 0.0201(8) -0.0017(7) 0.0023(6) 0.0011(6)
C7 0.0124(7) 0.0173(8) 0.0185(8) 0.0004(7) 0.0022(6) -0.0005(6)
C8 0.0144(7) 0.0153(8) 0.0172(8) 0.0029(6) 0.0042(6) 0.0013(6)
C9 0.0186(8) 0.0192(8) 0.0213(9) -0.0029(7) 0.0022(7) -0.0030(7)
C10 0.0138(8) 0.0249(9) 0.0307(10) 0.0006(8) -0.0021(7) -0.0042(7)
C11 0.0116(8) 0.0256(9) 0.0416(12) -0.0043(8) 0.0033(8) 0.0015(7)
C12 0.0173(8) 0.0184(8) 0.0318(10) -0.0058(7) 0.0053(7) 0.0001(7)
C13 0.0166(8) 0.0143(8) 0.0164(8) 0.0008(6) 0.0031(6) 0.0007(6)
C14 0.0164(8) 0.0187(8) 0.0215(9) 0.0020(7) -0.0010(7) -0.0030(6)
C15 0.0264(9) 0.0262(10) 0.0248(10) 0.0034(8) 0.0061(8) -0.0034(7)
C16 0.0355(11) 0.0190(9) 0.0250(10) -0.0003(8) 0.0016(8) -0.0014(8)
C17 0.0199(8) 0.0162(8) 0.0186(8) -0.0014(7) 0.0025(7) -0.0017(6)
C18 0.0282(10) 0.0236(9) 0.0214(9) 0.0014(8) 0.0014(8) 0.0061(8)
C19 0.0293(10) 0.0268(10) 0.0259(10) 0.0060(8) 0.0070(8) -0.0034(8)
F1 0.0145(5) 0.0265(5) 0.0269(6) -0.0077(4) 0.0033(4) -0.0031(4)
F2 0.0389(6) 0.0291(6) 0.0217(6) 0.0034(5) -0.0024(5) 0.0121(5)
F3 0.0245(6) 0.0388(7) 0.0294(6) -0.0087(5) 0.0058(5) 0.0128(5)
F4 0.0364(6) 0.0181(5) 0.0318(6) -0.0052(5) 0.0045(5) -0.0068(5)
F5 0.0240(5) 0.0215(5) 0.0181(5) 0.0008(4) -0.0018(4) 0.0013(4)
N1 0.0141(7) 0.0143(7) 0.0148(7) -0.0022(5) 0.0003(5) -0.0001(5)
Nb1 0.01380(8) 0.01374(8) 0.01526(8) -0.00148(6) 0.00081(5) 0.00292(5)
O1 0.0144(6) 0.0173(6) 0.0203(6) -0.0028(5) 0.0046(5) 0.0003(4)

loop_
_atom_type_symbol
_atom_type_description
_atom_type_scat_dispersion_real
_atom_type_scat_dispersion_imag
_atom_type_scat_source
C C 0.0033 0.0016 'International Tables Vol C Tables 4.2.6.8 and 6.1.1.4'
H H 0.0000 0.0000 'International Tables Vol C Tables 4.2.6.8 and 6.1.1.4'
N N 0.0061 0.0033 'International Tables Vol C Tables 4.2.6.8 and 6.1.1.4'
O O 0.0106 0.0060 'International Tables Vol C Tables 4.2.6.8 and 6.1.1.4'
F F 0.0171 0.0103 'International Tables Vol C Tables 4.2.6.8 and 6.1.1.4'
Nb Nb -2.0727 0.6215 'International Tables Vol C Tables 4.2.6.8 and 6.1.1.4'

loop_
_geom_angle_atom_site_label_1
_geom_angle_atom_site_label_2
_geom_angle_atom_site_label_3
_geom_angle
C6 C1 C2 124.05(15)
C6 C1 N1 118.37(14)
C2 C1 N1 117.45(14)
C3 C2 C1 116.96(15)
C3 C2 C17 122.49(15)
C1 C2 C17 120.54(14)
C4 C3 C2 120.81(16)
C4 C3 H3 119.6
C2 C3 H3 119.6
C3 C4 C5 120.34(16)
C3 C4 H4 119.8
C5 C4 H4 119.8
C4 C5 C6 121.64(16)
C4 C5 H5 119.2
C6 C5 H5 119.2
C1 C6 C5 116.18(15)
C1 C6 C14 123.04(14)
C5 C6 C14 120.47(15)
C12 C7 C8 118.71(15)
C12 C7 C13 117.83(15)
C8 C7 C13 123.45(15)
O1 C8 C9 119.90(15)
O1 C8 C7 119.98(14)
C9 C8 C7 120.06(15)
C10 C9 C8 119.63(16)
C10 C9 H9 120.2
C8 C9 H9 120.2
C9 C10 C11 121.11(16)
C9 C10 H10 119.4
C11 C10 H10 119.4
C12 C11 C10 119.76(16)
C12 C11 H11 120.1
C10 C11 H11 120.1
C11 C12 C7 120.65(17)
C11 C12 H12 119.7
C7 C12 H12 119.7
N1 C13 C7 125.93(16)
N1 C13 H13 117.0
C7 C13 H13 117.0
C6 C14 C16 108.70(14)
C6 C14 C15 113.30(14)
C16 C14 C15 110.79(15)
C6 C14 H14 108.0
C16 C14 H14 108.0
C15 C14 H14 108.0
C14 C15 H15A 109.5
C14 C15 H15B 109.5
H15A C15 H15B 109.5
C14 C15 H15C 109.5
H15A C15 H15C 109.5
H15B C15 H15C 109.5
C14 C16 H16A 109.5
C14 C16 H16B 109.5
H16A C16 H16B 109.5
C14 C16 H16C 109.5
H16A C16 H16C 109.5
H16B C16 H16C 109.5
C2 C17 C19 113.57(14)
C2 C17 C18 110.43(14)
C19 C17 C18 109.75(15)
C2 C17 H17 107.6
C19 C17 H17 107.6
C18 C17 H17 107.6
C17 C18 H18A 109.5
C17 C18 H18B 109.5
H18A C18 H18B 109.5
C17 C18 H18C 109.5
H18A C18 H18C 109.5
H18B C18 H18C 109.5
C17 C19 H19A 109.5
C17 C19 H19B 109.5
H19A C19 H19B 109.5
C17 C19 H19C 109.5
H19A C19 H19C 109.5
H19B C19 H19C 109.5
C13 N1 C1 124.83(14)
C13 N1 H1 119.9(13)
C1 N1 H1 115.2(13)
F3 Nb1 F5 86.74(5)
F3 Nb1 F4 93.66(5)
F5 Nb1 F4 89.93(5)
F3 Nb1 F2 90.00(5)
F5 Nb1 F2 174.41(5)
F4 Nb1 F2 85.74(5)
F3 Nb1 F1 88.85(5)
F5 Nb1 F1 95.72(4)
F4 Nb1 F1 173.94(5)
F2 Nb1 F1 88.75(5)
F3 Nb1 O1 172.73(5)
F5 Nb1 O1 89.44(5)
F4 Nb1 O1 92.51(5)
F2 Nb1 O1 94.28(5)
F1 Nb1 O1 85.38(5)
C8 O1 Nb1 156.40(11)

loop_
_geom_bond_atom_site_label_1
_geom_bond_atom_site_label_2
_geom_bond_distance
C1 C6 1.398(2)
C1 C2 1.402(2)
C1 N1 1.455(2)
C2 C3 1.397(2)
C2 C17 1.517(2)
C3 C4 1.386(3)
C3 H3 0.9500
C4 C5 1.386(2)
C4 H4 0.9500
C5 C6 1.398(2)
C5 H5 0.9500
C6 C14 1.518(2)
C7 C12 1.407(2)
C7 C8 1.416(2)
C7 C13 1.438(2)
C8 O1 1.3449(19)
C8 C9 1.392(2)
C9 C10 1.387(2)
C9 H9 0.9500
C10 C11 1.388(3)
C10 H10 0.9500
C11 C12 1.382(2)
C11 H11 0.9500
C12 H12 0.9500
C13 N1 1.292(2)
C13 H13 0.9500
C14 C16 1.533(3)
C14 C15 1.535(2)
C14 H14 1.0000
C15 H15A 0.9800
C15 H15B 0.9800
C15 H15C 0.9800
C16 H16A 0.9800
C16 H16B 0.9800
C16 H16C 0.9800
C17 C19 1.529(2)
C17 C18 1.537(2)
C17 H17 1.0000
C18 H18A 0.9800
C18 H18B 0.9800
C18 H18C 0.9800
C19 H19A 0.9800
C19 H19B 0.9800
C19 H19C 0.9800
F1 Nb1 1.9180(10)
F2 Nb1 1.9015(11)
F3 Nb1 1.8824(10)
F4 Nb1 1.8939(10)
F5 Nb1 1.8842(10)
N1 H1 0.834(15)
Nb1 O1 1.9203(11)

loop_
_geom_hbond_atom_site_label_D
_geom_hbond_atom_site_label_H
_geom_hbond_atom_site_label_A
_geom_hbond_distance_DH
_geom_hbond_distance_HA
_geom_hbond_distance_DA
_geom_hbond_angle_DHA
N1 H1 F1 0.834(15) 2.090(16) 2.8816(18) 158.1(18)
N1 H1 O1 0.834(15) 2.195(18) 2.7598(18) 125.0(17)

loop_
_geom_torsion_atom_site_label_1
_geom_torsion_atom_site_label_2
_geom_torsion_atom_site_label_3
_geom_torsion_atom_site_label_4
_geom_torsion
C6 C1 C2 C3 -1.1(2)
N1 C1 C2 C3 -176.67(14)
C6 C1 C2 C17 -179.83(15)
N1 C1 C2 C17 4.6(2)
C1 C2 C3 C4 0.3(2)
C17 C2 C3 C4 179.06(16)
C2 C3 C4 C5 0.5(3)
C3 C4 C5 C6 -0.7(3)
C2 C1 C6 C5 0.9(2)
N1 C1 C6 C5 176.48(14)
C2 C1 C6 C14 -172.76(16)
N1 C1 C6 C14 2.8(2)
C4 C5 C6 C1 0.0(2)
C4 C5 C6 C14 173.83(16)
C12 C7 C8 O1 -174.06(15)
C13 C7 C8 O1 4.5(2)
C12 C7 C8 C9 3.2(2)
C13 C7 C8 C9 -178.23(16)
O1 C8 C9 C10 175.53(16)
C7 C8 C9 C10 -1.8(3)
C8 C9 C10 C11 -0.6(3)
C9 C10 C11 C12 1.5(3)
C10 C11 C12 C7 0.1(3)
C8 C7 C12 C11 -2.4(3)
C13 C7 C12 C11 178.99(17)
C12 C7 C13 N1 -168.67(17)
C8 C7 C13 N1 12.8(3)
C1 C6 C14 C16 91.03(19)
C5 C6 C14 C16 -82.38(19)
C1 C6 C14 C15 -145.35(16)
C5 C6 C14 C15 41.2(2)
C3 C2 C17 C19 26.2(2)
C1 C2 C17 C19 -155.12(16)
C3 C2 C17 C18 -97.59(19)
C1 C2 C17 C18 81.10(19)
C7 C13 N1 C1 -176.12(16)
C6 C1 N1 C13 76.6(2)
C2 C1 N1 C13 -107.52(19)
C9 C8 O1 Nb1 34.2(4)
C7 C8 O1 Nb1 -148.5(2)
F3 Nb1 O1 C8 87.6(5)
F5 Nb1 O1 C8 29.4(3)
F4 Nb1 O1 C8 -60.5(3)
F2 Nb1 O1 C8 -146.5(3)
F1 Nb1 O1 C8 125.2(3)
